data_7227772
loop_
_publ_author_name
'Wang, Xuejiao'
'Li, Ji-Guang'
'Molokeev, Maxim S.'
'Wang, Xiaojun'
'Liu, Weigang'
'Zhu, Qi'
'Tanaka, Hidehiko'
'Suzuta, Keiko'
'Kim, Byung-Nam'
'Sakka, Yoshio'

_publ_section_title
;
 Hydrothermal crystallization of a Ln2(OH)4SO4&#x00B7;nH2O layered
 compound for a wide range of Ln (Ln = La--Dy), thermolysis, and facile
 transformation into oxysulfate and oxysulfide phosphors
;
_journal_issue 22
_journal_name_full 'RSC Adv.'
_journal_page_first 13331
_journal_paper_doi 10.1039/C7RA00645D
_journal_volume 7
_journal_year 2017
_chemical_formula_moiety 'Nd2 O10 S'
_chemical_formula_sum 'Nd2 O10 S'
_chemical_formula_weight 480.54
_space_group_IT_number 12
_symmetry_cell_setting monoclinic
_symmetry_space_group_name_Hall '-C 2y'
_symmetry_space_group_name_H-M 'C 1 2/m 1'
_cell_angle_alpha 90
_cell_angle_beta 90.2964(22)
_cell_angle_gamma 90
_cell_formula_units_Z 2
_cell_length_a 16.74223(59)
_cell_length_b 3.83065(14)
_cell_length_c 6.33686(26)
_cell_measurement_reflns_used 104
_cell_measurement_temperature 300
_cell_measurement_theta_max 50
_cell_measurement_theta_min 2.5
_cell_volume 406.40(3)
_diffrn_ambient_temperature 300
_diffrn_measurement_device_type
;
D8 ADVANCE Bruker
;
_diffrn_radiation_monochromator none
_diffrn_radiation_probe x-ray
_diffrn_radiation_type
;
 Cu K\a~1~~2~
;
_exptl_absorpt_coefficient_mu 99.217
_exptl_crystal_density_diffrn 3.926959
_pd_char_colour
;
colourless
;
_pd_meas_2theta_range_inc 0.02
_pd_meas_2theta_range_max 100
_pd_meas_2theta_range_min 5
_pd_meas_scan_method step
_pd_proc_ls_pref_orient_corr
;
Anisotropic model of PO. Spherical harmonics 2 ordrer.
 Jarvinen (1993). Application of symmetrized harmonics expansion to correction
of the preferred orientation effect. - J. Appl. Cryst. 26 p525-531.
;
_pd_proc_ls_profile_function PearsonVII
_pd_proc_ls_prof_R_factor 4.821
_pd_proc_ls_prof_wR_expected 1.811
_pd_proc_ls_prof_wR_factor 6.376
_pd_proc_number_of_points 4750
_pd_spec_mount_mode reflection
_refine_ls_goodness_of_fit_all 3.520
_refine_ls_R_I_factor 2.70
_refine_ls_shift/su_max 0.01000
_cod_data_source_file c7ra00645d4.cif
_cod_data_source_block a
_cod_original_cell_volume 406.401(27)
_cod_original_sg_symbol_Hall
;
-C 2y
;
_cod_original_sg_symbol_H-M C2/m
_cod_original_formula_sum
;
Nd2 O10 S
;
_cod_database_code 7227772

loop_
_symmetry_equiv_pos_as_xyz
'x, y, z'
'-x, -y, -z'
'-x, y, -z'
'-x+1/2, -y+1/2, -z'
'-x+1/2, y+1/2, -z'
'x, -y, z'
'x+1/2, -y+1/2, z'
'x+1/2, y+1/2, z'

loop_
_atom_site_label
_atom_site_type_symbol
_atom_site_fract_x
_atom_site_fract_y
_atom_site_fract_z
_atom_site_occupancy
_atom_site_B_iso_or_equiv
Nd Nd 0.201020(39) 0.5 0.25384(22) 1 1.132(72)
S S 0.02331(36) 0.5 0.6156(12) 0.5 0.50(17)
Ow O 0.09932(42) 0 0.0667(13) 1 1.00(12)
O1 O 0.05939(39) 0.5 0.4177(13) 1 1.00(12)
O1h O 0.19257(43) 0 0.4965(12) 1 1.00(12)
O2h O 0.28552(38) 0 0.1266(12) 1 1.00(12)
O2 O 0.03940(51) 0.1708(21) 0.7176(21) 0.5 1.00(12)

loop_
_diffrn_radiation_wavelength
_diffrn_radiation_wavelength_wt
1.5406 1.0000
1.5443 0.5000

loop_
_geom_angle_atom_site_label_1
_geom_angle_atom_site_label_2
_geom_angle_atom_site_label_3
_geom_angle
_geom_angle_site_symmetry_1
_geom_angle_site_symmetry_3
Ow Nd Ow 85.56(16) 1_555 1_565
Ow Nd O1 67.49(29) 1_555 1_555
Ow Nd O1h 72.4(2) 1_555 1_555
Ow Nd O1h 139.01(54) 1_555 1_565
Ow Nd O1h 136.79(64) 1_555 4_556
Ow Nd O2h 71.79(21) 1_555 1_555
Ow Nd O2h 136.17(47) 1_555 1_565
Ow Nd O2h 68.94(31) 1_555 4_555
O1 Nd O1h 72.19(27) 1_555 1_555
O1 Nd O1h 114.66(37) 1_555 4_556
O1 Nd O2h 130.16(12) 1_555 1_555
O1 Nd O2h 119.23(43) 1_555 4_555
O1h Nd O1h 102.22(19) 1_555 1_565
O1h Nd O1h 68.24(30) 1_555 4_556
O1h Nd O2h 69.02(22) 1_555 1_555
O1h Nd O2h 145.78(61) 1_555 1_565
O1h Nd O2h 128.89(50) 1_555 4_555
O1h Nd O2h 78.03(23) 4_556 1_555
O1h Nd O2h 126.2(54) 4_556 4_555
O2h Nd O2h 99.13(15) 1_555 1_565
O2h Nd O2h 68.02(30) 1_555 4_555
O1 S O1 107.29(63) 1_555 2_566
O1 S O2 108.9(66) 1_555 1_555
O1 S O2 100.05(34) 1_555 1_565
O1 S O2 57.27(92) 1_555 2_566
O1 S O2 104.48(49) 2_566 1_555
O1 S O2 97.78(26) 2_566 1_565
O1 S O2 59.74(78) 2_566 2_566
O2 S O2 135.78(99) 1_555 1_565
O2 S O2 147.1(18) 1_555 2_566
O2 S O2 90.76(54) 1_555 3_556
O2 S O2 122.1(87) 1_555 6_565
O2 S O2 77.1(39) 1_565 2_566
O2 S O2 133.36(97) 1_565 3_556
O2 S O2 149.6(13) 1_565 6_555
O2 S O2 56.37(90) 2_566 3_556

loop_
_geom_bond_atom_site_label_1
_geom_bond_atom_site_label_2
_geom_bond_distance
_geom_bond_site_symmetry_2
Nd Ow 2.8201(55) .
Nd O1 2.5935(68) .
Nd O1h 2.4607(49) .
Nd O1h 2.3765(74) 4_556
Nd O2h 2.5163(44) .
Nd O2h 2.4225(77) 4_555
S O1 1.395(11) .
S O1 1.3995(89) 2_566
S O2 1.442(10) .
